data_7037945
loop_
_publ_author_name
'Haddow, Mairi F.'
'Jaltai, Judit'
'Hanton, Martin'
'Pringle, Paul G.'
'Rush, Laura E.'
'Sparkes, Hazel A.'
'Woodall, Christopher H.'

_publ_section_title
;
 Aminophobanes: hydrolytic stability, tautomerism and application in
 Cr-catalysed ethene oligomerisation.
;
_journal_issue 5
_journal_name_full 'Dalton transactions (Cambridge, England : 2003)'
_journal_page_first 2294
_journal_page_last 2307
_journal_paper_doi 10.1039/c5dt04394h
_journal_volume 45
_journal_year 2016
_chemical_formula_moiety 'C25 H27 Cr N O4 P2'
_chemical_formula_sum 'C25 H27 Cr N O4 P2'
_chemical_formula_weight 519.41
_chemical_name_systematic
;
 ?
;
_space_group_crystal_system monoclinic
_space_group_IT_number 14
_space_group_name_Hall '-P 2ybc'
_space_group_name_H-M_alt 'P 1 21/c 1'
_symmetry_space_group_name_Hall '-P 2ybc'
_symmetry_space_group_name_H-M 'P 1 21/c 1'
_atom_sites_solution_hydrogens geom
_atom_sites_solution_primary direct
_audit_creation_date 2013-12-09
_audit_creation_method
;
Olex2 1.2
(compiled 2013.11.15 svn.r2834 for OlexSys, GUI svn.r4720)
;
_audit_update_record
;
2015-10-26 deposited with the CCDC.
2016-01-11 downloaded from the CCDC.
;
_cell_angle_alpha 90
_cell_angle_beta 106.502(2)
_cell_angle_gamma 90
_cell_formula_units_Z 4
_cell_length_a 11.5207(3)
_cell_length_b 13.1975(5)
_cell_length_c 16.7912(6)
_cell_measurement_reflns_used 23710
_cell_measurement_temperature 120(2)
_cell_measurement_theta_max 2.91
_cell_measurement_theta_min 27.48
_cell_volume 2447.85(14)
_computing_molecular_graphics 'Olex2 (Dolomanov et al., 2009)'
_computing_publication_material 'Olex2 (Dolomanov et al., 2009)'
_computing_structure_refinement 'XL (Sheldrick, 2008)'
_computing_structure_solution 'ShelXS (Sheldrick, 2008)'
_diffrn_ambient_temperature 120(2)
_diffrn_detector_area_resol_mean '4096x4096pixels / 62x62mm'
_diffrn_measured_fraction_theta_full 0.997
_diffrn_measured_fraction_theta_max 0.992
_diffrn_measurement_device_type
;
Bruker-Nonius APEX II CCD camera on \k-goniostat 
;
_diffrn_measurement_method '\f & \w scans'
_diffrn_radiation_type MoK\a
_diffrn_radiation_wavelength 0.71073
_diffrn_reflns_av_R_equivalents 0.1046
_diffrn_reflns_av_unetI/netI 0.1035
_diffrn_reflns_laue_measured_fraction_full 0.997
_diffrn_reflns_laue_measured_fraction_max 0.992
_diffrn_reflns_limit_h_max 14
_diffrn_reflns_limit_h_min -13
_diffrn_reflns_limit_k_max 17
_diffrn_reflns_limit_k_min -16
_diffrn_reflns_limit_l_max 21
_diffrn_reflns_limit_l_min -21
_diffrn_reflns_number 25383
_diffrn_reflns_point_group_measured_fraction_full 0.997
_diffrn_reflns_point_group_measured_fraction_max 0.992
_diffrn_reflns_theta_full 25.242
_diffrn_reflns_theta_max 27.533
_diffrn_reflns_theta_min 2.951
_diffrn_source 'Bruker-Nonius FR591 rotating anode'
_exptl_absorpt_coefficient_mu 0.630
_exptl_absorpt_correction_T_max 1
_exptl_absorpt_correction_T_min 0.855715
_exptl_absorpt_correction_type multi-scan
_exptl_absorpt_process_details 'SADABS 2007/2 (Sheldrick, G.M., 2007)'
_exptl_crystal_colour colourless
_exptl_crystal_density_diffrn 1.409
_exptl_crystal_density_method 'not measured'
_exptl_crystal_description fragment
_exptl_crystal_F_000 1080
_exptl_crystal_size_max 0.1
_exptl_crystal_size_mid 0.06
_exptl_crystal_size_min 0.02
_refine_diff_density_max 0.550
_refine_diff_density_min -0.582
_refine_diff_density_rms 0.134
_refine_ls_extinction_method none
_refine_ls_goodness_of_fit_ref 1.082
_refine_ls_hydrogen_treatment constr
_refine_ls_matrix_type full
_refine_ls_number_parameters 299
_refine_ls_number_reflns 5589
_refine_ls_number_restraints 0
_refine_ls_restrained_S_all 1.082
_refine_ls_R_factor_all 0.1546
_refine_ls_R_factor_gt 0.0979
_refine_ls_shift/su_max 0.000
_refine_ls_shift/su_mean 0.000
_refine_ls_structure_factor_coef Fsqd
_refine_ls_weighting_details 'w=1/[\s^2^(Fo^2^)+22.4578P] where P=(Fo^2^+2Fc^2^)/3'
_refine_ls_weighting_scheme calc
_refine_ls_wR_factor_gt 0.1670
_refine_ls_wR_factor_ref 0.1940
_reflns_Friedel_coverage 0.000
_reflns_number_gt 3732
_reflns_number_total 5589
_reflns_threshold_expression 'I > 2\s(I)'
_cod_data_source_file c5dt04394h1.cif
_cod_data_source_block jj68
_cod_depositor_comments 'Adding full bibliography for 7037938--7037946.cif.'
_cod_database_code 7037945
_shelxl_version_number 2013-3
_shelx_space_group_comment
;
The symmetry employed for this shelxl refinement is uniquely defined
by the following loop, which should always be used as a source of
symmetry information in preference to the above space-group names.
They are only intended as comments.
;
_olex2_refinement_description
;
1. Others
 Fixed Uiso: H2(0.04) H3(0.056) H4(0.039) H5(0.037) H6(0.028) H8(0.03)
 H9(0.034) H10(0.035) H11(0.03) H12(0.029) H13A(0.042) H13B(0.042) H13C(0.042)
 H14A(0.041) H14B(0.041) H15A(0.035) H15B(0.035) H16(0.034) H17(0.025)
 H18A(0.052) H18B(0.052) H19A(0.04) H19B(0.04) H20A(0.051) H20B(0.051)
 H25A(0.047) H25B(0.047)
 Fixed X: H2(0.7526) H3(0.618) H4(0.4114) H5(0.3415) H6(0.4765) H8(0.7395)
 H9(0.637) H10(0.4927) H11(0.4586) H12(0.5625) H13A(0.8537) H13B(0.8921)
 H13C(0.7555) H14A(1.2694) H14B(1.1935) H15A(1.0595) H15B(1.1856) H16(1.0292)
 H17(1.0428) H18A(1.1386) H18B(1.2284) H19A(1.2443) H19B(1.1518) H20A(1.3034)
 H20B(1.3107) H25A(1.1787) H25B(1.0551)
 Fixed Y: H2(0.1066) H3(0.016) H4(0.0295) H5(0.143) H6(0.2414) H8(0.4659)
 H9(0.6092) H10(0.5984) H11(0.4461) H12(0.3036) H13A(0.2698) H13B(0.3785)
 H13C(0.3464) H14A(0.3093) H14B(0.3572) H15A(0.4267) H15B(0.4481) H16(0.1068)
 H17(0.4001) H18A(0.0906) H18B(0.0827) H19A(0.3569) H19B(0.2833) H20A(0.1821)
 H20B(0.2367) H25A(0.1758) H25B(0.2323)
 Fixed Z: H2(-0.0294) H3(-0.1301) H4(-0.1487) H5(-0.0688) H6(0.0304)
 H8(0.0454) H9(0.0649) H10(0.136) H11(0.1934) H12(0.1746) H13A(-0.0676) H13B(-
 0.0321) H13C(-0.0563) H14A(0.08) H14B(-0.0038) H15A(0.0542) H15B(0.1175)
 H16(0.0598) H17(0.1865) H18A(0.1983) H18B(0.1441) H19A(0.2585) H19B(0.2806)
 H20A(0.267) H20B(0.1859) H25A(0.0042) H25B(-0.0283)
;

loop_
_space_group_symop_operation_xyz
'x, y, z'
'-x, y+1/2, -z+1/2'
'-x, -y, -z'
'x, -y-1/2, z-1/2'

loop_
_atom_site_label
_atom_site_type_symbol
_atom_site_fract_x
_atom_site_fract_y
_atom_site_fract_z
_atom_site_U_iso_or_equiv
_atom_site_adp_type
_atom_site_occupancy
_atom_site_site_symmetry_order
_atom_site_calc_flag
_atom_site_refinement_flags_posn
Cr1 Cr 0.86210(8) 0.17583(7) 0.21091(6) 0.0164(2) Uani 1 1 d .
P1 P 0.74012(12) 0.25346(12) 0.09298(9) 0.0154(3) Uani 1 1 d .
P2 P 0.97628(13) 0.24422(12) 0.12822(9) 0.0163(3) Uani 1 1 d .
O1 O 0.6577(4) 0.1081(4) 0.2761(3) 0.0353(12) Uani 1 1 d .
O2 O 1.0583(4) 0.0898(4) 0.3545(3) 0.0357(12) Uani 1 1 d .
O3 O 0.8573(4) -0.0243(4) 0.1218(3) 0.0367(12) Uani 1 1 d .
O4 O 0.8783(4) 0.3713(4) 0.3090(3) 0.0338(11) Uani 1 1 d .
N1 N 0.8533(4) 0.2853(4) 0.0510(3) 0.0191(11) Uani 1 1 d .
C1 C 0.6300(5) 0.1851(4) 0.0101(3) 0.0181(12) Uani 1 1 d .
C2 C 0.6699(6) 0.1157(5) -0.0377(4) 0.0333(16) Uani 1 1 d .
H2 H 0.7526 0.1066 -0.0294 0.040 Uiso 1 1 calc R
C3 C 0.5893(6) 0.0603(6) -0.0970(5) 0.047(2) Uani 1 1 d .
H3 H 0.6180 0.0160 -0.1301 0.056 Uiso 1 1 calc R
C4 C 0.4654(6) 0.0688(5) -0.1091(4) 0.0328(16) Uani 1 1 d .
H4 H 0.4114 0.0295 -0.1487 0.039 Uiso 1 1 calc R
C5 C 0.4243(6) 0.1364(5) -0.0613(4) 0.0309(15) Uani 1 1 d .
H5 H 0.3415 0.1430 -0.0688 0.037 Uiso 1 1 calc R
C6 C 0.5053(5) 0.1955(5) -0.0015(4) 0.0236(13) Uani 1 1 d .
H6 H 0.4765 0.2414 0.0304 0.028 Uiso 1 1 calc R
C7 C 0.6601(5) 0.3683(5) 0.1055(3) 0.0187(12) Uani 1 1 d .
C8 C 0.6821(5) 0.4613(5) 0.0746(4) 0.0254(14) Uani 1 1 d .
H8 H 0.7395 0.4659 0.0454 0.030 Uiso 1 1 calc R
C9 C 0.6210(6) 0.5473(5) 0.0861(4) 0.0280(14) Uani 1 1 d .
H9 H 0.6370 0.6092 0.0649 0.034 Uiso 1 1 calc R
C10 C 0.5359(6) 0.5410(5) 0.1294(4) 0.0289(15) Uani 1 1 d .
H10 H 0.4927 0.5984 0.1360 0.035 Uiso 1 1 calc R
C11 C 0.5145(5) 0.4499(5) 0.1631(4) 0.0248(14) Uani 1 1 d .
H11 H 0.4586 0.4461 0.1934 0.030 Uiso 1 1 calc R
C12 C 0.5765(5) 0.3647(5) 0.1514(4) 0.0244(14) Uani 1 1 d .
H12 H 0.5625 0.3036 0.1746 0.029 Uiso 1 1 calc R
C13 C 0.8373(5) 0.3233(6) -0.0336(4) 0.0277(14) Uani 1 1 d .
H13A H 0.8537 0.2698 -0.0676 0.042 Uiso 1 1 calc GR
H13B H 0.8921 0.3785 -0.0321 0.042 Uiso 1 1 calc GR
H13C H 0.7555 0.3464 -0.0563 0.042 Uiso 1 1 calc GR
C14 C 1.1876(6) 0.3229(6) 0.0460(4) 0.0342(16) Uani 1 1 d .
H14A H 1.2694 0.3093 0.0800 0.041 Uiso 1 1 calc R
H14B H 1.1935 0.3572 -0.0038 0.041 Uiso 1 1 calc R
C15 C 1.1282(6) 0.3949(5) 0.0935(4) 0.0291(15) Uani 1 1 d .
H15A H 1.0595 0.4267 0.0542 0.035 Uiso 1 1 calc R
H15B H 1.1856 0.4481 0.1175 0.035 Uiso 1 1 calc R
C16 C 1.0755(6) 0.1661(5) 0.0863(4) 0.0282(14) Uani 1 1 d .
H16 H 1.0292 0.1068 0.0598 0.034 Uiso 1 1 calc R
C17 C 1.0837(5) 0.3470(5) 0.1638(4) 0.0212(13) Uani 1 1 d .
H17 H 1.0428 0.4001 0.1865 0.025 Uiso 1 1 calc R
C18 C 1.1762(6) 0.1288(6) 0.1629(5) 0.043(2) Uani 1 1 d .
H18A H 1.1386 0.0906 0.1983 0.052 Uiso 1 1 calc R
H18B H 1.2284 0.0827 0.1441 0.052 Uiso 1 1 calc R
C19 C 1.1864(6) 0.3033(5) 0.2367(4) 0.0336(16) Uani 1 1 d .
H19A H 1.2443 0.3569 0.2585 0.040 Uiso 1 1 calc R
H19B H 1.1518 0.2833 0.2806 0.040 Uiso 1 1 calc R
C20 C 1.2552(6) 0.2122(6) 0.2155(5) 0.043(2) Uani 1 1 d .
H20A H 1.3034 0.1821 0.2670 0.051 Uiso 1 1 calc R
H20B H 1.3107 0.2367 0.1859 0.051 Uiso 1 1 calc R
C21 C 0.8580(5) 0.0524(5) 0.1544(4) 0.0228(13) Uani 1 1 d .
C22 C 0.8721(5) 0.2990(5) 0.2704(4) 0.0226(13) Uani 1 1 d .
C23 C 0.9845(5) 0.1233(5) 0.2986(4) 0.0236(13) Uani 1 1 d .
C24 C 0.7364(5) 0.1346(5) 0.2513(3) 0.0209(13) Uani 1 1 d .
C25 C 1.1231(6) 0.2209(6) 0.0204(4) 0.0388(18) Uani 1 1 d .
H25A H 1.1787 0.1758 0.0042 0.047 Uiso 1 1 calc R
H25B H 1.0551 0.2323 -0.0283 0.047 Uiso 1 1 calc R

loop_
_atom_site_aniso_label
_atom_site_aniso_U_11
_atom_site_aniso_U_22
_atom_site_aniso_U_33
_atom_site_aniso_U_23
_atom_site_aniso_U_13
_atom_site_aniso_U_12
Cr1 0.0158(4) 0.0164(5) 0.0165(5) 0.0001(4) 0.0039(3) -0.0015(4)
P1 0.0150(7) 0.0179(7) 0.0139(7) -0.0012(6) 0.0051(5) -0.0002(6)
P2 0.0149(7) 0.0169(7) 0.0176(7) -0.0011(6) 0.0053(5) 0.0002(6)
O1 0.036(3) 0.044(3) 0.031(3) -0.004(2) 0.017(2) -0.016(2)
O2 0.032(3) 0.034(3) 0.033(3) 0.003(2) -0.004(2) 0.007(2)
O3 0.038(3) 0.025(3) 0.045(3) -0.009(2) 0.009(2) -0.002(2)
O4 0.046(3) 0.029(3) 0.026(3) -0.010(2) 0.009(2) -0.004(2)
N1 0.015(2) 0.028(3) 0.015(2) -0.006(2) 0.0049(19) -0.004(2)
C1 0.018(3) 0.018(3) 0.016(3) -0.001(2) 0.000(2) 0.005(2)
C2 0.023(3) 0.042(4) 0.029(4) -0.012(3) -0.003(3) 0.002(3)
C3 0.031(4) 0.050(5) 0.051(5) -0.022(4) -0.002(3) 0.009(4)
C4 0.028(3) 0.028(4) 0.032(4) -0.011(3) -0.007(3) -0.002(3)
C5 0.016(3) 0.039(4) 0.035(4) -0.005(3) 0.003(3) 0.000(3)
C6 0.021(3) 0.026(4) 0.024(3) -0.005(3) 0.006(2) 0.000(3)
C7 0.014(3) 0.026(3) 0.015(3) 0.000(2) 0.003(2) 0.001(2)
C8 0.022(3) 0.027(4) 0.030(4) 0.000(3) 0.014(3) -0.002(3)
C9 0.027(3) 0.019(3) 0.042(4) -0.004(3) 0.015(3) -0.002(3)
C10 0.026(3) 0.024(3) 0.037(4) -0.008(3) 0.008(3) 0.007(3)
C11 0.020(3) 0.033(4) 0.022(3) -0.005(3) 0.008(2) 0.006(3)
C12 0.025(3) 0.028(3) 0.024(3) -0.001(3) 0.014(3) -0.002(3)
C13 0.024(3) 0.045(4) 0.017(3) 0.010(3) 0.011(2) 0.002(3)
C14 0.023(3) 0.045(4) 0.037(4) 0.006(3) 0.011(3) -0.002(3)
C15 0.025(3) 0.031(4) 0.030(4) 0.010(3) 0.006(3) -0.004(3)
C16 0.027(3) 0.024(3) 0.039(4) -0.008(3) 0.018(3) 0.000(3)
C17 0.023(3) 0.021(3) 0.017(3) 0.001(2) 0.002(2) -0.003(2)
C18 0.032(4) 0.036(4) 0.067(6) 0.014(4) 0.023(4) 0.015(3)
C19 0.025(3) 0.035(4) 0.034(4) 0.007(3) -0.002(3) -0.014(3)
C20 0.016(3) 0.061(5) 0.051(5) 0.027(4) 0.006(3) 0.011(3)
C21 0.021(3) 0.023(3) 0.022(3) 0.002(3) 0.002(2) 0.001(3)
C22 0.019(3) 0.032(4) 0.018(3) 0.001(3) 0.007(2) -0.007(3)
C23 0.019(3) 0.021(3) 0.031(4) 0.001(3) 0.008(3) 0.000(3)
C24 0.023(3) 0.025(3) 0.014(3) -0.004(2) 0.004(2) -0.005(3)
C25 0.030(4) 0.058(5) 0.032(4) -0.012(3) 0.016(3) -0.001(3)

loop_
_atom_type_symbol
_atom_type_description
_atom_type_scat_dispersion_real
_atom_type_scat_dispersion_imag
_atom_type_scat_source
C C 0.0033 0.0016 'International Tables Vol C Tables 4.2.6.8 and 6.1.1.4'
H H 0.0000 0.0000 'International Tables Vol C Tables 4.2.6.8 and 6.1.1.4'
N N 0.0061 0.0033 'International Tables Vol C Tables 4.2.6.8 and 6.1.1.4'
O O 0.0106 0.0060 'International Tables Vol C Tables 4.2.6.8 and 6.1.1.4'
P P 0.1023 0.0942 'International Tables Vol C Tables 4.2.6.8 and 6.1.1.4'
Cr Cr 0.3209 0.6236 'International Tables Vol C Tables 4.2.6.8 and 6.1.1.4'

loop_
_geom_angle_atom_site_label_1
_geom_angle_atom_site_label_2
_geom_angle_atom_site_label_3
_geom_angle
P1 Cr1 P2 68.29(6)
C21 Cr1 P1 91.69(19)
C21 Cr1 P2 88.43(19)
C21 Cr1 C22 177.9(3)
C22 Cr1 P1 90.12(19)
C22 Cr1 P2 91.23(18)
C23 Cr1 P1 168.94(19)
C23 Cr1 P2 100.70(19)
C23 Cr1 C21 89.0(3)
C23 Cr1 C22 89.1(3)
C24 Cr1 P1 95.49(19)
C24 Cr1 P2 163.75(19)
C24 Cr1 C21 91.2(3)
C24 Cr1 C22 89.8(3)
C24 Cr1 C23 95.5(3)
N1 P1 Cr1 96.49(17)
N1 P1 C1 104.7(2)
N1 P1 C7 108.4(3)
C1 P1 Cr1 123.5(2)
C7 P1 Cr1 118.36(19)
C7 P1 C1 103.5(3)
N1 P2 Cr1 95.01(17)
N1 P2 C16 111.2(3)
N1 P2 C17 110.6(3)
C16 P2 Cr1 121.9(2)
C17 P2 Cr1 122.4(2)
C17 P2 C16 96.1(3)
P1 N1 P2 100.1(3)
C13 N1 P1 125.8(4)
C13 N1 P2 133.6(4)
C2 C1 P1 119.7(4)
C2 C1 C6 118.9(5)
C6 C1 P1 121.3(4)
C1 C2 H2 119.7
C3 C2 C1 120.6(6)
C3 C2 H2 119.7
C2 C3 H3 119.3
C2 C3 C4 121.4(7)
C4 C3 H3 119.3
C3 C4 H4 120.7
C5 C4 C3 118.7(6)
C5 C4 H4 120.7
C4 C5 H5 119.6
C4 C5 C6 120.8(6)
C6 C5 H5 119.6
C1 C6 H6 120.2
C5 C6 C1 119.6(6)
C5 C6 H6 120.2
C8 C7 P1 122.9(4)
C8 C7 C12 117.8(6)
C12 C7 P1 119.2(5)
C7 C8 H8 119.2
C9 C8 C7 121.5(6)
C9 C8 H8 119.2
C8 C9 H9 120.3
C8 C9 C10 119.5(6)
C10 C9 H9 120.3
C9 C10 H10 119.8
C9 C10 C11 120.3(6)
C11 C10 H10 119.8
C10 C11 H11 120.2
C12 C11 C10 119.6(6)
C12 C11 H11 120.2
C7 C12 H12 119.4
C11 C12 C7 121.3(6)
C11 C12 H12 119.4
N1 C13 H13A 109.5
N1 C13 H13B 109.5
N1 C13 H13C 109.5
H13A C13 H13B 109.5
H13A C13 H13C 109.5
H13B C13 H13C 109.5
H14A C14 H14B 107.4
C15 C14 H14A 108.3
C15 C14 H14B 108.3
C15 C14 C25 116.0(5)
C25 C14 H14A 108.3
C25 C14 H14B 108.3
C14 C15 H15A 108.3
C14 C15 H15B 108.3
C14 C15 C17 116.1(6)
H15A C15 H15B 107.4
C17 C15 H15A 108.3
C17 C15 H15B 108.3
P2 C16 H16 107.9
C18 C16 P2 105.3(5)
C18 C16 H16 107.9
C18 C16 C25 114.2(6)
C25 C16 P2 113.5(5)
C25 C16 H16 107.9
P2 C17 H17 107.7
C15 C17 P2 113.3(4)
C15 C17 H17 107.7
C15 C17 C19 114.2(5)
C19 C17 P2 106.1(4)
C19 C17 H17 107.7
C16 C18 H18A 108.4
C16 C18 H18B 108.4
H18A C18 H18B 107.5
C20 C18 C16 115.6(6)
C20 C18 H18A 108.4
C20 C18 H18B 108.4
C17 C19 H19A 108.3
C17 C19 H19B 108.3
H19A C19 H19B 107.4
C20 C19 C17 115.9(6)
C20 C19 H19A 108.3
C20 C19 H19B 108.3
C18 C20 H20A 108.4
C18 C20 H20B 108.4
C19 C20 C18 115.7(5)
C19 C20 H20A 108.4
C19 C20 H20B 108.4
H20A C20 H20B 107.4
O3 C21 Cr1 178.1(6)
O4 C22 Cr1 177.4(5)
O2 C23 Cr1 178.0(6)
O1 C24 Cr1 179.4(6)
C14 C25 C16 116.8(6)
C14 C25 H25A 108.1
C14 C25 H25B 108.1
C16 C25 H25A 108.1
C16 C25 H25B 108.1
H25A C25 H25B 107.3

loop_
_geom_bond_atom_site_label_1
_geom_bond_atom_site_label_2
_geom_bond_distance
Cr1 P1 2.3162(17)
Cr1 P2 2.3474(17)
Cr1 C21 1.878(6)
Cr1 C22 1.894(7)
Cr1 C23 1.859(6)
Cr1 C24 1.847(6)
P1 N1 1.701(5)
P1 C1 1.832(6)
P1 C7 1.817(6)
P2 N1 1.714(5)
P2 C16 1.823(6)
P2 C17 1.819(6)
O1 C24 1.153(7)
O2 C23 1.160(7)
O3 C21 1.151(7)
O4 C22 1.144(7)
N1 C13 1.468(7)
C1 C2 1.381(9)
C1 C6 1.400(8)
C2 H2 0.9300
C2 C3 1.365(9)
C3 H3 0.9300
C3 C4 1.388(10)
C4 H4 0.9300
C4 C5 1.371(9)
C5 H5 0.9300
C5 C6 1.398(9)
C6 H6 0.9300
C7 C8 1.384(9)
C7 C12 1.394(8)
C8 H8 0.9300
C8 C9 1.378(9)
C9 H9 0.9300
C9 C10 1.378(9)
C10 H10 0.9300
C10 C11 1.380(9)
C11 H11 0.9300
C11 C12 1.375(9)
C12 H12 0.9300
C13 H13A 0.9600
C13 H13B 0.9600
C13 H13C 0.9600
C14 H14A 0.9700
C14 H14B 0.9700
C14 C15 1.523(9)
C14 C25 1.539(10)
C15 H15A 0.9700
C15 H15B 0.9700
C15 C17 1.549(8)
C16 H16 0.9800
C16 C18 1.547(10)
C16 C25 1.547(9)
C17 H17 0.9800
C17 C19 1.552(8)
C18 H18A 0.9700
C18 H18B 0.9700
C18 C20 1.537(11)
C19 H19A 0.9700
C19 H19B 0.9700
C19 C20 1.537(10)
C20 H20A 0.9700
C20 H20B 0.9700
C25 H25A 0.9700
C25 H25B 0.9700

loop_
_geom_torsion_atom_site_label_1
_geom_torsion_atom_site_label_2
_geom_torsion_atom_site_label_3
_geom_torsion_atom_site_label_4
_geom_torsion
Cr1 P1 N1 P2 -3.3(2)
Cr1 P1 N1 C13 169.0(5)
Cr1 P1 C1 C2 -66.3(6)
Cr1 P1 C1 C6 108.4(5)
Cr1 P1 C7 C8 115.9(5)
Cr1 P1 C7 C12 -60.9(5)
Cr1 P2 N1 P1 3.3(2)
Cr1 P2 N1 C13 -168.1(6)
Cr1 P2 C16 C18 -65.5(5)
Cr1 P2 C16 C25 168.9(4)
Cr1 P2 C17 C15 -167.8(3)
Cr1 P2 C17 C19 66.2(5)
P1 C1 C2 C3 176.8(6)
P1 C1 C6 C5 -175.2(5)
P1 C7 C8 C9 -179.1(5)
P1 C7 C12 C11 179.5(5)
P2 C16 C18 C20 -62.2(7)
P2 C16 C25 C14 54.4(7)
P2 C17 C19 C20 59.9(6)
N1 P1 C1 C2 42.0(6)
N1 P1 C1 C6 -143.3(5)
N1 P1 C7 C8 7.6(6)
N1 P1 C7 C12 -169.3(5)
N1 P2 C16 C18 -176.1(4)
N1 P2 C16 C25 58.3(5)
N1 P2 C17 C15 -57.4(5)
N1 P2 C17 C19 176.6(4)
C1 P1 N1 P2 -130.6(3)
C1 P1 N1 C13 41.8(6)
C1 P1 C7 C8 -103.2(5)
C1 P1 C7 C12 79.9(5)
C1 C2 C3 C4 -2.6(13)
C2 C1 C6 C5 -0.5(10)
C2 C3 C4 C5 1.6(12)
C3 C4 C5 C6 -0.2(11)
C4 C5 C6 C1 -0.4(10)
C6 C1 C2 C3 2.0(11)
C7 P1 N1 P2 119.5(3)
C7 P1 N1 C13 -68.2(6)
C7 P1 C1 C2 155.5(5)
C7 P1 C1 C6 -29.8(6)
C7 C8 C9 C10 0.1(10)
C8 C7 C12 C11 2.5(9)
C8 C9 C10 C11 1.9(10)
C9 C10 C11 C12 -1.6(10)
C10 C11 C12 C7 -0.6(9)
C12 C7 C8 C9 -2.2(9)
C14 C15 C17 P2 -57.2(7)
C14 C15 C17 C19 64.4(7)
C15 C14 C25 C16 -43.3(9)
C15 C17 C19 C20 -65.6(7)
C16 P2 N1 P1 130.4(3)
C16 P2 N1 C13 -41.0(7)
C16 P2 C17 C15 58.0(5)
C16 P2 C17 C19 -68.1(5)
C16 C18 C20 C19 46.8(9)
C17 P2 N1 P1 -124.1(3)
C17 P2 N1 C13 64.5(6)
C17 P2 C16 C18 69.0(5)
C17 P2 C16 C25 -56.6(5)
C17 C19 C20 C18 -45.4(8)
C18 C16 C25 C14 -66.3(8)
C25 C14 C15 C17 44.5(8)
C25 C16 C18 C20 63.0(8)
